data_4106416
loop_
_publ_author_name
'Koji Nakano'
'Kazuki Kobayashi'
'Kyoko Nozaki'

_publ_section_title
;
 Tetravalent Metal Complexes as a New Family of Catalysts for
 Copolymerization of Epoxides with Carbon Dioxide
;
_journal_name_full 'Journal of the American Chemical Society'
_journal_page_first 10720
_journal_page_last 10723
_journal_paper_doi 10.1021/ja203382q
_journal_volume 133
_journal_year 2011
_chemical_formula_sum 'C43 H49 Cl Ge N2 O2'
_chemical_formula_weight 733.88
_chemical_name_systematic
; 
 ? 
;
_space_group_IT_number 61
_symmetry_cell_setting orthorhombic
_symmetry_space_group_name_Hall '-P 2ac 2ab'
_symmetry_space_group_name_H-M 'P b c a'
_atom_sites_solution_hydrogens geom
_atom_sites_solution_primary direct
_atom_sites_solution_secondary difmap
_audit_creation_method SHELXL-97
_cell_angle_alpha 90.00
_cell_angle_beta 90.00
_cell_angle_gamma 90.00
_cell_formula_units_Z 8
_cell_length_a 14.9342(18)
_cell_length_b 21.214(3)
_cell_length_c 23.280(3)
_cell_measurement_reflns_used 13467
_cell_measurement_temperature 93.1500
_cell_measurement_theta_max 27.4855
_cell_measurement_theta_min 2.8920
_cell_volume 7375.4(17)
_computing_cell_refinement 'RIGAKU CrystalClear'
_computing_data_collection 'RIGAKU CrystalClear'
_computing_data_reduction 'RIGAKU CrystalClear'
_computing_molecular_graphics ORTEP-III
_computing_structure_refinement 'SHELXL-97 (Sheldrick, 1997)'
_computing_structure_solution SIR-97
_diffrn_ambient_temperature 93.1500
_diffrn_detector_area_resol_mean 28.5714
_diffrn_measured_fraction_theta_full 0.998
_diffrn_measured_fraction_theta_max 0.998
_diffrn_measurement_device_type 'RIGAKU/MSCIO Saturn CCD'
_diffrn_measurement_method 'omega scans'
_diffrn_radiation_monochromator graphite
_diffrn_radiation_source 'fine-focus sealed tube'
_diffrn_radiation_type MoK\a
_diffrn_radiation_wavelength 0.71075
_diffrn_reflns_av_R_equivalents 0.0789
_diffrn_reflns_av_sigmaI/netI 0.0507
_diffrn_reflns_limit_h_max 15
_diffrn_reflns_limit_h_min -17
_diffrn_reflns_limit_k_max 25
_diffrn_reflns_limit_k_min -21
_diffrn_reflns_limit_l_max 27
_diffrn_reflns_limit_l_min -27
_diffrn_reflns_number 47271
_diffrn_reflns_theta_full 25.00
_diffrn_reflns_theta_max 25.00
_diffrn_reflns_theta_min 2.89
_exptl_absorpt_coefficient_mu 0.942
_exptl_absorpt_correction_T_max 0.9117
_exptl_absorpt_correction_T_min 0.8716
_exptl_absorpt_correction_type multi-scan
_exptl_absorpt_process_details 'Jacobson, R. (1998) Private communication'
_exptl_crystal_colour Green
_exptl_crystal_density_diffrn 1.322
_exptl_crystal_description Block
_exptl_crystal_F_000 3088
_exptl_crystal_size_max 0.15
_exptl_crystal_size_mid 0.15
_exptl_crystal_size_min 0.10
_refine_diff_density_max 0.659
_refine_diff_density_min -0.655
_refine_diff_density_rms 0.086
_refine_ls_extinction_method none
_refine_ls_goodness_of_fit_ref 1.253
_refine_ls_hydrogen_treatment constr
_refine_ls_matrix_type full
_refine_ls_number_parameters 454
_refine_ls_number_reflns 6486
_refine_ls_number_restraints 0
_refine_ls_restrained_S_all 1.253
_refine_ls_R_factor_all 0.0815
_refine_ls_R_factor_gt 0.0745
_refine_ls_shift/su_max 0.001
_refine_ls_shift/su_mean 0.000
_refine_ls_structure_factor_coef Fsqd
_refine_ls_weighting_details 'calc w=1/[\s^2^(Fo^2^)+(0.0402P)^2^+20.2365P] where P=(Fo^2^+2Fc^2^)/3'
_refine_ls_weighting_scheme calc
_refine_ls_wR_factor_gt 0.1465
_refine_ls_wR_factor_ref 0.1500
_reflns_number_gt 5977
_reflns_number_total 6486
_reflns_threshold_expression >2sigma(I)
_cod_data_source_file ja203382q_si_002_3.cif
_cod_data_source_block 1c
_cod_original_cell_volume 7375.6(16)
_cod_database_code 4106416

loop_
_symmetry_equiv_pos_as_xyz
'x, y, z'
'-x+1/2, -y, z+1/2'
'x+1/2, -y+1/2, -z'
'-x, y+1/2, -z+1/2'
'-x, -y, -z'
'x-1/2, y, -z-1/2'
'-x-1/2, y-1/2, z'
'x, -y-1/2, z-1/2'

loop_
_atom_site_label
_atom_site_type_symbol
_atom_site_fract_x
_atom_site_fract_y
_atom_site_fract_z
_atom_site_U_iso_or_equiv
_atom_site_adp_type
_atom_site_occupancy
_atom_site_symmetry_multiplicity
_atom_site_calc_flag
_atom_site_refinement_flags
C1 C 0.9948(3) -0.0927(2) 0.44931(18) 0.0183(9) Uani 1 1 d .
C2 C 1.0766(3) -0.1221(2) 0.46027(19) 0.0205(10) Uani 1 1 d .
H1 H 1.0793 -0.1503 0.4919 0.025 Uiso 1 1 calc R
C3 C 1.1545(3) -0.1133(2) 0.42831(19) 0.0211(10) Uani 1 1 d .
C4 C 1.1500(3) -0.0698(2) 0.38401(18) 0.0194(9) Uani 1 1 d .
H2 H 1.2022 -0.0615 0.3619 0.023 Uiso 1 1 calc R
C5 C 1.0707(3) -0.0377(2) 0.37088(18) 0.0180(9) Uani 1 1 d .
C6 C 0.9920(3) -0.0519(2) 0.40168(19) 0.0191(9) Uani 1 1 d .
C7 C 0.9152(3) -0.1074(2) 0.48962(19) 0.0201(10) Uani 1 1 d .
C8 C 0.8677(3) -0.1661(2) 0.4666(2) 0.0287(11) Uani 1 1 d .
H3 H 0.8461 -0.1579 0.4275 0.043 Uiso 1 1 calc R
H4 H 0.8169 -0.1764 0.4915 0.043 Uiso 1 1 calc R
H5 H 0.9097 -0.2016 0.4659 0.043 Uiso 1 1 calc R
C9 C 0.9498(4) -0.1221(3) 0.5508(2) 0.0340(12) Uani 1 1 d .
H6 H 0.9797 -0.1632 0.5509 0.051 Uiso 1 1 calc R
H7 H 0.8993 -0.1228 0.5776 0.051 Uiso 1 1 calc R
H8 H 0.9924 -0.0894 0.5626 0.051 Uiso 1 1 calc R
C10 C 0.8492(3) -0.0522(2) 0.4958(2) 0.0248(10) Uani 1 1 d .
H9 H 0.8825 -0.0133 0.5038 0.037 Uiso 1 1 calc R
H10 H 0.8078 -0.0607 0.5276 0.037 Uiso 1 1 calc R
H11 H 0.8152 -0.0473 0.4601 0.037 Uiso 1 1 calc R
C11 C 1.2427(3) -0.1465(2) 0.4430(2) 0.0264(11) Uani 1 1 d .
C12 C 1.2700(4) -0.1887(3) 0.3941(3) 0.061(2) Uani 1 1 d .
H12 H 1.3266 -0.2096 0.4036 0.091 Uiso 1 1 calc R
H13 H 1.2777 -0.1634 0.3592 0.091 Uiso 1 1 calc R
H14 H 1.2235 -0.2205 0.3877 0.091 Uiso 1 1 calc R
C13 C 1.3148(3) -0.0964(3) 0.4542(3) 0.0435(15) Uani 1 1 d .
H15 H 1.3713 -0.1171 0.4643 0.065 Uiso 1 1 calc R
H16 H 1.2958 -0.0692 0.4860 0.065 Uiso 1 1 calc R
H17 H 1.3232 -0.0708 0.4196 0.065 Uiso 1 1 calc R
C14 C 1.2363(3) -0.1853(2) 0.4980(2) 0.0332(12) Uani 1 1 d .
H18 H 1.1910 -0.2183 0.4932 0.050 Uiso 1 1 calc R
H19 H 1.2193 -0.1578 0.5300 0.050 Uiso 1 1 calc R
H20 H 1.2945 -0.2047 0.5061 0.050 Uiso 1 1 calc R
O1 O 0.91024(19) -0.02700(14) 0.38597(13) 0.0201(7) Uani 1 1 d .
C15 C 1.0751(3) 0.0156(2) 0.33199(18) 0.0177(9) Uani 1 1 d .
C16 C 1.1507(3) 0.0429(2) 0.30479(19) 0.0202(10) Uani 1 1 d .
H21 H 1.2096 0.0260 0.3041 0.024 Uiso 1 1 calc R
C17 C 1.1238(3) 0.0976(2) 0.27985(19) 0.0217(10) Uani 1 1 d .
H22 H 1.1604 0.1257 0.2584 0.026 Uiso 1 1 calc R
C18 C 1.0310(3) 0.1054(2) 0.29163(18) 0.0192(10) Uani 1 1 d .
N1 N 1.0025(2) 0.05290(16) 0.32277(15) 0.0175(8) Uani 1 1 d .
C19 C 0.9749(3) 0.1572(2) 0.28333(18) 0.0211(10) Uani 1 1 d .
C20 C 1.0099(3) 0.2148(2) 0.25493(19) 0.0203(10) Uani 1 1 d .
C21 C 1.0882(3) 0.2443(2) 0.2739(2) 0.0240(10) Uani 1 1 d .
H23 H 1.1196 0.2274 0.3059 0.029 Uiso 1 1 calc R
C22 C 1.1205(3) 0.2975(2) 0.2468(2) 0.0258(11) Uani 1 1 d .
H24 H 1.1736 0.3172 0.2604 0.031 Uiso 1 1 calc R
C23 C 1.0757(3) 0.3223(2) 0.2001(2) 0.0259(11) Uani 1 1 d .
H25 H 1.0985 0.3586 0.1812 0.031 Uiso 1 1 calc R
C24 C 0.9980(3) 0.2944(2) 0.1808(2) 0.0263(11) Uani 1 1 d .
H26 H 0.9670 0.3115 0.1488 0.032 Uiso 1 1 calc R
C25 C 0.9653(3) 0.2410(2) 0.20840(19) 0.0229(10) Uani 1 1 d .
H27 H 0.9114 0.2222 0.1952 0.027 Uiso 1 1 calc R
C26 C 0.8858(3) 0.1582(2) 0.30349(19) 0.0202(10) Uani 1 1 d .
C27 C 0.8286(3) 0.2099(2) 0.30932(19) 0.0225(10) Uani 1 1 d .
H28 H 0.8418 0.2518 0.2975 0.027 Uiso 1 1 calc R
C28 C 0.7502(3) 0.1906(2) 0.33494(19) 0.0202(10) Uani 1 1 d .
H29 H 0.7009 0.2167 0.3448 0.024 Uiso 1 1 calc R
C29 C 0.7563(3) 0.1253(2) 0.34386(18) 0.0185(9) Uani 1 1 d .
N2 N 0.8398(2) 0.10556(16) 0.32583(14) 0.0157(8) Uani 1 1 d .
C30 C 0.6867(3) 0.08327(19) 0.36322(18) 0.0173(9) Uani 1 1 d .
C31 C 0.6073(3) 0.1094(2) 0.38645(18) 0.0199(10) Uani 1 1 d .
H30 H 0.6050 0.1533 0.3944 0.024 Uiso 1 1 calc R
C32 C 0.5335(3) 0.0727(2) 0.39775(19) 0.0203(10) Uani 1 1 d .
C33 C 0.5395(3) 0.0087(2) 0.38398(18) 0.0191(9) Uani 1 1 d .
H31 H 0.4880 -0.0166 0.3902 0.023 Uiso 1 1 calc R
C34 C 0.6153(3) -0.02056(19) 0.36180(18) 0.0174(9) Uani 1 1 d .
C35 C 0.6918(3) 0.0179(2) 0.35331(18) 0.0180(9) Uani 1 1 d .
C36 C 0.4469(3) 0.0994(2) 0.42365(19) 0.0221(10) Uani 1 1 d .
C37 C 0.3708(3) 0.0934(2) 0.3793(2) 0.0285(11) Uani 1 1 d .
H32 H 0.3879 0.1152 0.3439 0.043 Uiso 1 1 calc R
H33 H 0.3162 0.1125 0.3948 0.043 Uiso 1 1 calc R
H34 H 0.3599 0.0488 0.3710 0.043 Uiso 1 1 calc R
C38 C 0.4559(3) 0.1687(2) 0.4411(2) 0.0277(11) Uani 1 1 d .
H35 H 0.5016 0.1727 0.4711 0.042 Uiso 1 1 calc R
H36 H 0.3984 0.1840 0.4558 0.042 Uiso 1 1 calc R
H37 H 0.4736 0.1937 0.4076 0.042 Uiso 1 1 calc R
C39 C 0.4216(3) 0.0626(2) 0.4777(2) 0.0280(11) Uani 1 1 d .
H38 H 0.4151 0.0178 0.4681 0.042 Uiso 1 1 calc R
H39 H 0.3649 0.0787 0.4929 0.042 Uiso 1 1 calc R
H40 H 0.4687 0.0676 0.5066 0.042 Uiso 1 1 calc R
C40 C 0.6169(3) -0.0910(2) 0.34544(19) 0.0198(10) Uani 1 1 d .
C41 C 0.6329(3) -0.0975(2) 0.28047(19) 0.0229(10) Uani 1 1 d .
H41 H 0.5849 -0.0759 0.2596 0.034 Uiso 1 1 calc R
H42 H 0.6333 -0.1422 0.2700 0.034 Uiso 1 1 calc R
H43 H 0.6906 -0.0785 0.2705 0.034 Uiso 1 1 calc R
C42 C 0.5285(3) -0.1241(2) 0.3595(2) 0.0242(10) Uani 1 1 d .
H44 H 0.5162 -0.1203 0.4007 0.036 Uiso 1 1 calc R
H45 H 0.5328 -0.1688 0.3491 0.036 Uiso 1 1 calc R
H46 H 0.4798 -0.1044 0.3377 0.036 Uiso 1 1 calc R
C43 C 0.6898(3) -0.1255(2) 0.3786(2) 0.0234(10) Uani 1 1 d .
H47 H 0.7483 -0.1074 0.3689 0.035 Uiso 1 1 calc R
H48 H 0.6890 -0.1703 0.3683 0.035 Uiso 1 1 calc R
H49 H 0.6791 -0.1209 0.4199 0.035 Uiso 1 1 calc R
O2 O 0.76682(19) -0.00869(13) 0.33217(13) 0.0194(7) Uani 1 1 d .
Ge1 Ge 0.88090(3) 0.02163(2) 0.325524(19) 0.01603(15) Uani 1 1 d .
Cl1 Cl 0.89183(7) -0.02151(5) 0.24116(4) 0.0226(3) Uani 1 1 d .

loop_
_atom_site_aniso_label
_atom_site_aniso_U_11
_atom_site_aniso_U_22
_atom_site_aniso_U_33
_atom_site_aniso_U_23
_atom_site_aniso_U_13
_atom_site_aniso_U_12
C1 0.024(2) 0.015(2) 0.016(2) 0.0010(17) -0.0002(18) -0.0019(18)
C2 0.026(3) 0.016(2) 0.019(2) 0.0009(18) -0.0049(19) -0.0063(19)
C3 0.023(2) 0.017(2) 0.024(2) -0.0025(19) -0.0056(19) -0.0015(19)
C4 0.021(2) 0.019(2) 0.018(2) -0.0020(18) 0.0019(18) -0.0018(19)
C5 0.018(2) 0.020(2) 0.016(2) -0.0001(18) -0.0008(18) -0.0012(18)
C6 0.021(2) 0.017(2) 0.020(2) -0.0025(18) -0.0009(18) -0.0006(18)
C7 0.023(2) 0.021(2) 0.017(2) 0.0020(18) 0.0021(18) 0.0014(19)
C8 0.028(3) 0.019(2) 0.039(3) 0.004(2) 0.007(2) -0.008(2)
C9 0.036(3) 0.046(3) 0.020(3) 0.008(2) 0.003(2) 0.012(2)
C10 0.027(3) 0.027(3) 0.020(2) 0.000(2) 0.010(2) 0.003(2)
C11 0.023(3) 0.026(3) 0.030(3) 0.005(2) 0.000(2) 0.007(2)
C12 0.063(4) 0.081(5) 0.038(4) -0.013(3) -0.006(3) 0.047(4)
C13 0.026(3) 0.047(3) 0.057(4) 0.023(3) -0.008(3) -0.001(3)
C14 0.029(3) 0.029(3) 0.041(3) 0.010(2) -0.012(2) 0.004(2)
O1 0.0166(16) 0.0213(16) 0.0224(16) 0.0047(13) -0.0018(13) 0.0021(13)
C15 0.021(2) 0.016(2) 0.016(2) -0.0004(17) 0.0020(18) -0.0032(18)
C16 0.017(2) 0.022(2) 0.021(2) 0.0019(19) 0.0038(18) -0.0008(19)
C17 0.025(3) 0.018(2) 0.022(2) 0.0004(19) 0.0028(19) -0.0020(19)
C18 0.025(2) 0.020(2) 0.013(2) 0.0008(17) 0.0013(18) -0.0039(19)
N1 0.020(2) 0.0146(18) 0.0178(19) 0.0012(15) 0.0003(15) -0.0005(15)
C19 0.029(3) 0.020(2) 0.014(2) -0.0019(18) 0.0021(19) -0.0037(19)
C20 0.027(2) 0.016(2) 0.018(2) 0.0013(18) 0.0032(19) -0.0002(19)
C21 0.031(3) 0.019(2) 0.022(2) 0.0010(19) 0.001(2) 0.002(2)
C22 0.031(3) 0.018(2) 0.029(3) -0.003(2) 0.005(2) -0.001(2)
C23 0.041(3) 0.014(2) 0.022(2) 0.0021(19) 0.011(2) 0.000(2)
C24 0.039(3) 0.017(2) 0.023(3) 0.0032(19) 0.003(2) 0.002(2)
C25 0.029(3) 0.020(2) 0.020(2) 0.0004(19) -0.002(2) -0.001(2)
C26 0.028(3) 0.014(2) 0.019(2) 0.0015(17) -0.0028(19) -0.0021(19)
C27 0.029(3) 0.015(2) 0.024(2) -0.0002(18) 0.003(2) 0.0034(19)
C28 0.021(2) 0.014(2) 0.025(2) -0.0019(18) -0.0007(19) 0.0008(18)
C29 0.021(2) 0.019(2) 0.015(2) -0.0006(18) -0.0063(18) 0.0036(19)
N2 0.0196(19) 0.0120(17) 0.0155(18) 0.0012(14) -0.0003(15) -0.0011(15)
C30 0.017(2) 0.016(2) 0.018(2) -0.0014(17) -0.0020(17) 0.0003(18)
C31 0.025(2) 0.017(2) 0.017(2) -0.0014(18) -0.0020(18) 0.0053(19)
C32 0.019(2) 0.024(2) 0.018(2) 0.0024(18) -0.0039(18) 0.0036(19)
C33 0.019(2) 0.023(2) 0.016(2) 0.0004(18) -0.0019(18) -0.0017(18)
C34 0.021(2) 0.017(2) 0.015(2) -0.0035(17) -0.0031(17) 0.0005(18)
C35 0.021(2) 0.019(2) 0.014(2) -0.0014(17) -0.0026(17) 0.0030(18)
C36 0.022(2) 0.022(2) 0.022(2) -0.0033(19) 0.0016(19) 0.0027(19)
C37 0.024(3) 0.034(3) 0.027(3) -0.006(2) -0.004(2) 0.004(2)
C38 0.032(3) 0.023(3) 0.028(3) -0.004(2) 0.006(2) 0.002(2)
C39 0.025(3) 0.028(3) 0.031(3) -0.002(2) 0.010(2) -0.002(2)
C40 0.025(2) 0.014(2) 0.021(2) -0.0009(18) -0.0023(19) 0.0010(18)
C41 0.032(3) 0.015(2) 0.021(2) -0.0022(18) -0.003(2) -0.005(2)
C42 0.026(3) 0.019(2) 0.028(3) -0.006(2) 0.002(2) -0.004(2)
C43 0.028(3) 0.013(2) 0.030(3) -0.0006(19) 0.001(2) 0.0003(19)
O2 0.0163(16) 0.0163(15) 0.0254(17) -0.0016(13) 0.0025(13) 0.0001(12)
Ge1 0.0188(3) 0.0137(2) 0.0156(2) 0.00081(18) 0.00008(18) 0.00045(18)
Cl1 0.0283(6) 0.0227(6) 0.0169(5) -0.0031(4) 0.0008(4) 0.0015(5)

loop_
_atom_type_symbol
_atom_type_description
_atom_type_scat_dispersion_real
_atom_type_scat_dispersion_imag
_atom_type_scat_source
C C 0.0033 0.0016 'International Tables Vol C Tables 4.2.6.8 and 6.1.1.4'
H H 0.0000 0.0000 'International Tables Vol C Tables 4.2.6.8 and 6.1.1.4'
N N 0.0061 0.0033 'International Tables Vol C Tables 4.2.6.8 and 6.1.1.4'
O O 0.0106 0.0060 'International Tables Vol C Tables 4.2.6.8 and 6.1.1.4'
Ge Ge 0.1547 1.8001 'International Tables Vol C Tables 4.2.6.8 and 6.1.1.4'
Cl Cl 0.1484 0.1585 'International Tables Vol C Tables 4.2.6.8 and 6.1.1.4'

loop_
_geom_angle_atom_site_label_1
_geom_angle_atom_site_label_2
_geom_angle_atom_site_label_3
_geom_angle
C2 C1 C6 116.5(4)
C2 C1 C7 118.1(4)
C6 C1 C7 125.4(4)
C1 C2 C3 125.0(4)
C1 C2 H1 117.5
C3 C2 H1 117.5
C4 C3 C2 116.5(4)
C4 C3 C11 120.9(4)
C2 C3 C11 122.5(4)
C3 C4 C5 121.8(4)
C3 C4 H2 119.1
C5 C4 H2 119.1
C4 C5 C6 119.4(4)
C4 C5 C15 118.5(4)
C6 C5 C15 121.5(4)
O1 C6 C1 118.1(4)
O1 C6 C5 121.4(4)
C1 C6 C5 120.5(4)
C8 C7 C10 110.8(4)
C8 C7 C9 108.3(4)
C10 C7 C9 106.3(4)
C8 C7 C1 108.0(4)
C10 C7 C1 113.3(4)
C9 C7 C1 110.0(4)
C7 C8 H3 109.5
C7 C8 H4 109.5
H3 C8 H4 109.5
C7 C8 H5 109.5
H3 C8 H5 109.5
H4 C8 H5 109.5
C7 C9 H6 109.5
C7 C9 H7 109.5
H6 C9 H7 109.5
C7 C9 H8 109.5
H6 C9 H8 109.5
H7 C9 H8 109.5
C7 C10 H9 109.5
C7 C10 H10 109.5
H9 C10 H10 109.5
C7 C10 H11 109.5
H9 C10 H11 109.5
H10 C10 H11 109.5
C12 C11 C14 109.4(4)
C12 C11 C3 109.7(4)
C14 C11 C3 112.4(4)
C12 C11 C13 110.5(5)
C14 C11 C13 106.0(4)
C3 C11 C13 108.8(4)
C11 C12 H12 109.5
C11 C12 H13 109.5
H12 C12 H13 109.5
C11 C12 H14 109.5
H12 C12 H14 109.5
H13 C12 H14 109.5
C11 C13 H15 109.5
C11 C13 H16 109.5
H15 C13 H16 109.5
C11 C13 H17 109.5
H15 C13 H17 109.5
H16 C13 H17 109.5
C11 C14 H18 109.5
C11 C14 H19 109.5
H18 C14 H19 109.5
C11 C14 H20 109.5
H18 C14 H20 109.5
H19 C14 H20 109.5
C6 O1 Ge1 130.0(3)
N1 C15 C16 109.0(4)
N1 C15 C5 121.1(4)
C16 C15 C5 129.3(4)
C17 C16 C15 107.8(4)
C17 C16 H21 126.1
C15 C16 H21 126.1
C16 C17 C18 107.7(4)
C16 C17 H22 126.1
C18 C17 H22 126.1
N1 C18 C19 121.2(4)
N1 C18 C17 107.8(4)
C19 C18 C17 130.5(4)
C15 N1 C18 107.7(3)
C15 N1 Ge1 122.9(3)
C18 N1 Ge1 125.2(3)
C18 C19 C26 122.1(4)
C18 C19 C20 119.9(4)
C26 C19 C20 117.9(4)
C25 C20 C21 118.0(4)
C25 C20 C19 120.6(4)
C21 C20 C19 121.5(4)
C22 C21 C20 120.9(4)
C22 C21 H23 119.5
C20 C21 H23 119.5
C23 C22 C21 120.1(5)
C23 C22 H24 119.9
C21 C22 H24 119.9
C24 C23 C22 120.1(4)
C24 C23 H25 119.9
C22 C23 H25 119.9
C23 C24 C25 119.6(4)
C23 C24 H26 120.2
C25 C24 H26 120.2
C20 C25 C24 121.2(4)
C20 C25 H27 119.4
C24 C25 H27 119.4
C27 C26 N2 106.8(4)
C27 C26 C19 128.3(4)
N2 C26 C19 124.8(4)
C28 C27 C26 109.1(4)
C28 C27 H28 125.4
C26 C27 H28 125.4
C27 C28 C29 107.6(4)
C27 C28 H29 126.2
C29 C28 H29 126.2
N2 C29 C28 108.2(4)
N2 C29 C30 124.0(4)
C28 C29 C30 127.5(4)
C29 N2 C26 108.2(3)
C29 N2 Ge1 125.6(3)
C26 N2 Ge1 126.0(3)
C35 C30 C31 119.6(4)
C35 C30 C29 121.2(4)
C31 C30 C29 118.8(4)
C32 C31 C30 121.5(4)
C32 C31 H30 119.3
C30 C31 H30 119.3
C31 C32 C33 117.0(4)
C31 C32 C36 122.8(4)
C33 C32 C36 120.1(4)
C34 C33 C32 124.9(4)
C34 C33 H31 117.6
C32 C33 H31 117.6
C33 C34 C35 116.8(4)
C33 C34 C40 122.5(4)
C35 C34 C40 120.7(4)
O2 C35 C30 121.1(4)
O2 C35 C34 118.7(4)
C30 C35 C34 120.0(4)
C39 C36 C38 107.1(4)
C39 C36 C32 110.1(4)
C38 C36 C32 112.6(4)
C39 C36 C37 109.1(4)
C38 C36 C37 108.7(4)
C32 C36 C37 109.2(4)
C36 C37 H32 109.5
C36 C37 H33 109.5
H32 C37 H33 109.5
C36 C37 H34 109.5
H32 C37 H34 109.5
H33 C37 H34 109.5
C36 C38 H35 109.5
C36 C38 H36 109.5
H35 C38 H36 109.5
C36 C38 H37 109.5
H35 C38 H37 109.5
H36 C38 H37 109.5
C36 C39 H38 109.5
C36 C39 H39 109.5
H38 C39 H39 109.5
C36 C39 H40 109.5
H38 C39 H40 109.5
H39 C39 H40 109.5
C43 C40 C42 106.8(4)
C43 C40 C41 110.2(4)
C42 C40 C41 107.6(4)
C43 C40 C34 110.6(4)
C42 C40 C34 112.2(4)
C41 C40 C34 109.4(3)
C40 C41 H41 109.5
C40 C41 H42 109.5
H41 C41 H42 109.5
C40 C41 H43 109.5
H41 C41 H43 109.5
H42 C41 H43 109.5
C40 C42 H44 109.5
C40 C42 H45 109.5
H44 C42 H45 109.5
C40 C42 H46 109.5
H44 C42 H46 109.5
H45 C42 H46 109.5
C40 C43 H47 109.5
C40 C43 H48 109.5
H47 C43 H48 109.5
C40 C43 H49 109.5
H47 C43 H49 109.5
H48 C43 H49 109.5
C35 O2 Ge1 131.2(3)
O1 Ge1 O2 87.65(13)
O1 Ge1 N2 128.21(14)
O2 Ge1 N2 91.62(14)
O1 Ge1 N1 89.65(14)
O2 Ge1 N1 176.98(14)
N2 Ge1 N1 88.98(15)
O1 Ge1 Cl1 116.56(10)
O2 Ge1 Cl1 89.91(10)
N2 Ge1 Cl1 115.22(11)
N1 Ge1 Cl1 92.51(11)

loop_
_geom_bond_atom_site_label_1
_geom_bond_atom_site_label_2
_geom_bond_distance
C1 C2 1.394(6)
C1 C6 1.406(6)
C1 C7 1.547(6)
C2 C3 1.394(6)
C2 H1 0.9500
C3 C4 1.386(6)
C3 C11 1.533(6)
C4 C5 1.399(6)
C4 H2 0.9500
C5 C6 1.410(6)
C5 C15 1.450(6)
C6 O1 1.380(5)
C7 C8 1.530(6)
C7 C10 1.539(6)
C7 C9 1.547(6)
C8 H3 0.9800
C8 H4 0.9800
C8 H5 0.9800
C9 H6 0.9800
C9 H7 0.9800
C9 H8 0.9800
C10 H9 0.9800
C10 H10 0.9800
C10 H11 0.9800
C11 C12 1.504(7)
C11 C14 1.524(7)
C11 C13 1.535(7)
C12 H12 0.9800
C12 H13 0.9800
C12 H14 0.9800
C13 H15 0.9800
C13 H16 0.9800
C13 H17 0.9800
C14 H18 0.9800
C14 H19 0.9800
C14 H20 0.9800
O1 Ge1 1.799(3)
C15 N1 1.360(6)
C15 C16 1.418(6)
C16 C17 1.358(6)
C16 H21 0.9500
C17 C18 1.422(6)
C17 H22 0.9500
C18 N1 1.395(5)
C18 C19 1.396(6)
N1 Ge1 1.935(3)
C19 C26 1.411(6)
C19 C20 1.485(6)
C20 C25 1.387(6)
C20 C21 1.398(6)
C21 C22 1.381(6)
C21 H23 0.9500
C22 C23 1.381(7)
C22 H24 0.9500
C23 C24 1.377(7)
C23 H25 0.9500
C24 C25 1.391(6)
C24 H26 0.9500
C25 H27 0.9500
C26 C27 1.398(6)
C26 N2 1.410(5)
C27 C28 1.376(6)
C27 H28 0.9500
C28 C29 1.404(6)
C28 H29 0.9500
C29 N2 1.379(6)
C29 C30 1.442(6)
N2 Ge1 1.884(3)
C30 C35 1.408(6)
C30 C31 1.416(6)
C31 C32 1.376(6)
C31 H30 0.9500
C32 C33 1.397(6)
C32 C36 1.535(6)
C33 C34 1.390(6)
C33 H31 0.9500
C34 C35 1.418(6)
C34 C40 1.543(6)
C35 O2 1.348(5)
C36 C39 1.527(6)
C36 C38 1.532(6)
C36 C37 1.540(6)
C37 H32 0.9800
C37 H33 0.9800
C37 H34 0.9800
C38 H35 0.9800
C38 H36 0.9800
C38 H37 0.9800
C39 H38 0.9800
C39 H39 0.9800
C39 H40 0.9800
C40 C43 1.521(6)
C40 C42 1.531(6)
C40 C41 1.537(6)
C41 H41 0.9800
C41 H42 0.9800
C41 H43 0.9800
C42 H44 0.9800
C42 H45 0.9800
C42 H46 0.9800
C43 H47 0.9800
C43 H48 0.9800
C43 H49 0.9800
O2 Ge1 1.828(3)
Ge1 Cl1 2.1728(12)

loop_
_geom_torsion_atom_site_label_1
_geom_torsion_atom_site_label_2
_geom_torsion_atom_site_label_3
_geom_torsion_atom_site_label_4
_geom_torsion
C6 C1 C2 C3 1.0(7)
C7 C1 C2 C3 -179.4(4)
C1 C2 C3 C4 2.9(7)
C1 C2 C3 C11 179.3(4)
C2 C3 C4 C5 -1.9(6)
C11 C3 C4 C5 -178.3(4)
C3 C4 C5 C6 -2.9(6)
C3 C4 C5 C15 168.0(4)
C2 C1 C6 O1 173.5(4)
C7 C1 C6 O1 -6.1(6)
C2 C1 C6 C5 -5.9(6)
C7 C1 C6 C5 174.4(4)
C4 C5 C6 O1 -172.4(4)
C15 C5 C6 O1 16.9(6)
C4 C5 C6 C1 7.0(6)
C15 C5 C6 C1 -163.6(4)
C2 C1 C7 C8 -87.3(5)
C6 C1 C7 C8 92.3(5)
C2 C1 C7 C10 149.5(4)
C6 C1 C7 C10 -30.9(6)
C2 C1 C7 C9 30.7(5)
C6 C1 C7 C9 -149.7(4)
C4 C3 C11 C12 -66.1(6)
C2 C3 C11 C12 117.7(5)
C4 C3 C11 C14 172.0(4)
C2 C3 C11 C14 -4.2(6)
C4 C3 C11 C13 55.0(6)
C2 C3 C11 C13 -121.2(5)
C1 C6 O1 Ge1 -175.3(3)
C5 C6 O1 Ge1 4.1(6)
C4 C5 C15 N1 -172.4(4)
C6 C5 C15 N1 -1.7(6)
C4 C5 C15 C16 -1.8(7)
C6 C5 C15 C16 168.9(4)
N1 C15 C16 C17 1.0(5)
C5 C15 C16 C17 -170.5(4)
C15 C16 C17 C18 0.5(5)
C16 C17 C18 N1 -1.8(5)
C16 C17 C18 C19 169.3(5)
C16 C15 N1 C18 -2.1(5)
C5 C15 N1 C18 170.2(4)
C16 C15 N1 Ge1 156.0(3)
C5 C15 N1 Ge1 -31.7(5)
C19 C18 N1 C15 -169.7(4)
C17 C18 N1 C15 2.4(5)
C19 C18 N1 Ge1 32.8(6)
C17 C18 N1 Ge1 -155.1(3)
N1 C18 C19 C26 -3.0(7)
C17 C18 C19 C26 -173.1(4)
N1 C18 C19 C20 174.1(4)
C17 C18 C19 C20 3.9(7)
C18 C19 C20 C25 127.8(5)
C26 C19 C20 C25 -55.0(6)
C18 C19 C20 C21 -52.1(6)
C26 C19 C20 C21 125.1(5)
C25 C20 C21 C22 -0.5(7)
C19 C20 C21 C22 179.4(4)
C20 C21 C22 C23 -0.4(7)
C21 C22 C23 C24 0.9(7)
C22 C23 C24 C25 -0.4(7)
C21 C20 C25 C24 1.0(7)
C19 C20 C25 C24 -178.9(4)
C23 C24 C25 C20 -0.5(7)
C18 C19 C26 C27 165.2(4)
C20 C19 C26 C27 -11.9(7)
C18 C19 C26 N2 -9.9(7)
C20 C19 C26 N2 173.1(4)
N2 C26 C27 C28 0.7(5)
C19 C26 C27 C28 -175.1(4)
C26 C27 C28 C29 -1.9(5)
C27 C28 C29 N2 2.4(5)
C27 C28 C29 C30 -172.1(4)
C28 C29 N2 C26 -2.0(5)
C30 C29 N2 C26 172.8(4)
C28 C29 N2 Ge1 -177.4(3)
C30 C29 N2 Ge1 -2.5(6)
C27 C26 N2 C29 0.9(5)
C19 C26 N2 C29 176.8(4)
C27 C26 N2 Ge1 176.2(3)
C19 C26 N2 Ge1 -7.9(6)
N2 C29 C30 C35 -14.2(6)
C28 C29 C30 C35 159.6(4)
N2 C29 C30 C31 173.3(4)
C28 C29 C30 C31 -12.9(7)
C35 C30 C31 C32 -2.3(6)
C29 C30 C31 C32 170.2(4)
C30 C31 C32 C33 -1.5(6)
C30 C31 C32 C36 179.2(4)
C31 C32 C33 C34 2.4(7)
C36 C32 C33 C34 -178.3(4)
C32 C33 C34 C35 0.6(6)
C32 C33 C34 C40 -177.8(4)
C31 C30 C35 O2 -178.8(4)
C29 C30 C35 O2 8.7(6)
C31 C30 C35 C34 5.5(6)
C29 C30 C35 C34 -166.9(4)
C33 C34 C35 O2 179.6(4)
C40 C34 C35 O2 -1.8(6)
C33 C34 C35 C30 -4.6(6)
C40 C34 C35 C30 173.9(4)
C31 C32 C36 C39 -125.5(5)
C33 C32 C36 C39 55.2(5)
C31 C32 C36 C38 -6.2(6)
C33 C32 C36 C38 174.6(4)
C31 C32 C36 C37 114.7(5)
C33 C32 C36 C37 -64.6(5)
C33 C34 C40 C43 -122.1(4)
C35 C34 C40 C43 59.5(5)
C33 C34 C40 C42 -3.0(6)
C35 C34 C40 C42 178.6(4)
C33 C34 C40 C41 116.4(5)
C35 C34 C40 C41 -62.1(5)
C30 C35 O2 Ge1 14.6(6)
C34 C35 O2 Ge1 -169.7(3)
C6 O1 Ge1 O2 155.0(3)
C6 O1 Ge1 N2 -114.8(3)
C6 O1 Ge1 N1 -26.4(3)
C6 O1 Ge1 Cl1 66.3(4)
C35 O2 Ge1 O1 104.2(4)
C35 O2 Ge1 N2 -24.0(4)
C35 O2 Ge1 N1 77(3)
C35 O2 Ge1 Cl1 -139.2(3)
C29 N2 Ge1 O1 -71.3(4)
C26 N2 Ge1 O1 114.2(3)
C29 N2 Ge1 O2 16.9(3)
C26 N2 Ge1 O2 -157.6(3)
C29 N2 Ge1 N1 -160.1(3)
C26 N2 Ge1 N1 25.4(3)
C29 N2 Ge1 Cl1 107.6(3)
C26 N2 Ge1 Cl1 -66.9(4)
C15 N1 Ge1 O1 39.4(3)
C18 N1 Ge1 O1 -166.3(3)
C15 N1 Ge1 O2 66(3)
C18 N1 Ge1 O2 -140(2)
C15 N1 Ge1 N2 167.6(3)
C18 N1 Ge1 N2 -38.1(3)
C15 N1 Ge1 Cl1 -77.2(3)
C18 N1 Ge1 Cl1 77.1(3)
